data_4319649
loop_
_publ_author_name
'Francesc Teixidor'
'Rosario N\'u\~nez'
'Clara Vi\~nas'
'Reijo Sillanp\"a\"a'
'Raikko Kivek\"as'

_publ_contact_author
;   
     Dr. Clara Vi\~nas
     Institut de Ci\`encia de Materials de Barcelona     
     C.S.C.I.
     Campus U.A.B.
     08193 Bellaterra
     Spain
;
_publ_contact_author_email clara@icmab.es
_publ_contact_author_fax '+ 34 3 5805729'
_publ_contact_author_phone '+ 34 3 5801853'
_publ_section_title
;
 Contribution of the nido-[7,8-C~2~B~9~H~10~]^-^ Anion to the Chemical
 Stability, Basicity, and ^31^P NMR Chemical Shift in
 nido-o-Carboranylmonophosphines
;
_journal_name_full 'Inorganic Chemistry'
_journal_page_first 2587
_journal_page_last 2594
_journal_paper_doi 10.1021/ic000858p
_journal_volume 40
_journal_year 2001
_chemical_formula_moiety 'N C16 H36, C20 H25 B9 O P'
_chemical_formula_sum 'C36 H61 B9 N O P'
_chemical_formula_weight 652.12
_chemical_name_systematic
; 
 ? 
;
_space_group_IT_number 19
_symmetry_cell_setting orthorhombic
_symmetry_space_group_name_Hall 'P 2ac 2ab'
_symmetry_space_group_name_H-M 'P 21 21 21'
_atom_sites_solution_hydrogens geom
_atom_sites_solution_primary direct
_atom_sites_solution_secondary difmap
_audit_creation_method SHELXL-97
_cell_angle_alpha 90.00
_cell_angle_beta 90.00
_cell_angle_gamma 90.00
_cell_formula_units_Z 4
_cell_length_a 13.884(7)
_cell_length_b 21.485(4)
_cell_length_c 13.404(7)
_cell_measurement_reflns_used 20
_cell_measurement_temperature 294(2)
_cell_measurement_theta_max 13.26
_cell_measurement_theta_min 7.75
_cell_volume 3998(3)
_computing_cell_refinement
;
MSC/AFC Diffractometer Control Software (Molecular Structure Corporation, 
1995)
;
_computing_data_collection
;
MSC/AFC Diffractometer Control Software (Molecular Structure Corporation, 
1995)
;
_computing_data_reduction
;
Texsan Process (Molecular Structure Corporation, 1989)
;
_computing_molecular_graphics 'SHELXTL/PC (Sheldrick, 1990)'
_computing_publication_material 'SHELXL-97 (Sheldrick, 1997)'
_computing_structure_refinement 'SHELXL-97 (Sheldrick, 1997)'
_computing_structure_solution 'SHELXS-97 (Sheldrick, 1990)'
_diffrn_ambient_temperature 294(2)
_diffrn_measured_fraction_theta_full 1.000
_diffrn_measured_fraction_theta_max 1.000
_diffrn_measurement_device_type 'Rigaku AFC5S'
_diffrn_measurement_method w\--2\q
_diffrn_radiation_monochromator graphite
_diffrn_radiation_source 'fine-focus sealed tube'
_diffrn_radiation_type MoK\a
_diffrn_radiation_wavelength 0.71069
_diffrn_reflns_av_R_equivalents 0.0000
_diffrn_reflns_av_sigmaI/netI 0.2148
_diffrn_reflns_limit_h_max 16
_diffrn_reflns_limit_h_min 0
_diffrn_reflns_limit_k_max 25
_diffrn_reflns_limit_k_min 0
_diffrn_reflns_limit_l_max 15
_diffrn_reflns_limit_l_min 0
_diffrn_reflns_number 3929
_diffrn_reflns_theta_full 24.99
_diffrn_reflns_theta_max 24.99
_diffrn_reflns_theta_min 1.75
_diffrn_standards_decay_% 0
_diffrn_standards_interval_count 150
_diffrn_standards_number 3
_exptl_absorpt_coefficient_mu 0.097
_exptl_absorpt_correction_type none
_exptl_crystal_colour colourless
_exptl_crystal_density_diffrn 1.083
_exptl_crystal_density_meas ?
_exptl_crystal_density_method 'not measured'
_exptl_crystal_description needle
_exptl_crystal_F_000 1408
_exptl_crystal_size_max 0.32
_exptl_crystal_size_mid 0.26
_exptl_crystal_size_min 0.22
_refine_diff_density_max 0.273
_refine_diff_density_min -0.216
_refine_diff_density_rms 0.046
_refine_ls_abs_structure_details 'Flack H D (1983), Acta Cryst. A39, 876-881'
_refine_ls_abs_structure_Flack 0.3(3)
_refine_ls_extinction_method none
_refine_ls_goodness_of_fit_ref 0.967
_refine_ls_hydrogen_treatment mixed
_refine_ls_matrix_type full
_refine_ls_number_parameters 404
_refine_ls_number_reflns 3929
_refine_ls_number_restraints 21
_refine_ls_restrained_S_all 0.970
_refine_ls_R_factor_all 0.2505
_refine_ls_R_factor_gt 0.0752
_refine_ls_shift/su_max 0.000
_refine_ls_shift/su_mean 0.000
_refine_ls_structure_factor_coef Fsqd
_refine_ls_weighting_details 'w=1/[\s^2^(Fo^2^)+(0.0725P)^2^+0.0000P] where P=(Fo^2^+2Fc^2^)/3'
_refine_ls_weighting_scheme calc
_refine_ls_wR_factor_gt 0.1478
_refine_ls_wR_factor_ref 0.1987
_reflns_number_gt 1526
_reflns_number_total 3929
_reflns_threshold_expression >2sigma(I)
_cod_data_source_file ic000858p_2.cif
_cod_data_source_block '[NBu~4~][7-P(O)Ph~2~-8-Ph-7,8-C~2~B~9~H~10~]'
_cod_depositor_comments
;
The following automatic conversions were performed:

'_exptl_crystal_density_meas' value 'not measured' was changed to '?'
- the value is perceived as not measured.

Automatic conversion script
Id: cif_fix_values 3008 2015-01-20 13:52:24Z robertas 

The following automatic conversions were performed:

'_refine_ls_weighting_scheme' value 'calc
w=1/[\s^2^(Fo^2^)+(0.0725P)^2^+0.0000P] where P=(Fo^2^+2Fc^2^)/3' was
changed to 'calc'. New tag '_refine_ls_weighting_details' was
created. The value of the new tag was set to
'w=1/[\s^2^(Fo^2^)+(0.0725P)^2^+0.0000P] where P=(Fo^2^+2Fc^2^)/3'.

Automatic conversion script
Id: cif_fix_values 3143 2015-03-26 13:38:13Z robertas 
;
_cod_database_code 4319649

loop_
_symmetry_equiv_pos_as_xyz
'x, y, z'
'-x+1/2, -y, z+1/2'
'x+1/2, -y+1/2, -z'
'-x, y+1/2, -z+1/2'

loop_
_atom_site_label
_atom_site_type_symbol
_atom_site_fract_x
_atom_site_fract_y
_atom_site_fract_z
_atom_site_U_iso_or_equiv
_atom_site_adp_type
_atom_site_occupancy
_atom_site_calc_flag
_atom_site_refinement_flags
_atom_site_disorder_assembly
_atom_site_disorder_group
P P 0.48344(16) 0.95936(10) 0.03816(16) 0.0454(6) Uani 1 d . . .
O O 0.5232(4) 0.9309(2) -0.0539(4) 0.0603(17) Uani 1 d . . .
N N 0.6217(6) 0.8563(4) 0.7064(6) 0.067(2) Uani 1 d . . .
B1 B 0.6571(10) 0.8629(6) 0.2604(9) 0.077(4) Uiso 1 d . . .
H1 H 0.7335 0.8515 0.2726 0.093 Uiso 1 calc R . .
B2 B 0.6217(8) 0.9354(5) 0.2089(8) 0.067(3) Uiso 1 d D . .
H2 H 0.6742 0.9710 0.1859 0.081 Uiso 1 calc R . .
B3 B 0.6045(8) 0.8671(5) 0.1416(9) 0.067(3) Uiso 1 d . . .
H3 H 0.6447 0.8586 0.0722 0.080 Uiso 1 calc R . .
B4 B 0.5761(8) 0.8059(5) 0.2241(8) 0.061(3) Uiso 1 d D . .
H4 H 0.5989 0.7576 0.2105 0.073 Uiso 1 calc R . .
B5 B 0.5688(8) 0.8380(5) 0.3418(9) 0.073(4) Uiso 1 d D . .
H5 H 0.5870 0.8095 0.4073 0.088 Uiso 1 calc R . .
B6 B 0.5953(9) 0.9178(5) 0.3333(9) 0.076(4) Uiso 1 d D . .
H6 H 0.6315 0.9437 0.3932 0.091 Uiso 1 calc R . .
C7 C 0.5121(6) 0.9191(3) 0.1531(5) 0.0359(19) Uani 1 d . . .
C8 C 0.4870(6) 0.8470(4) 0.1619(5) 0.051(2) Uani 1 d . . .
B9 B 0.4605(8) 0.8264(5) 0.2733(9) 0.066(3) Uiso 1 d D . .
H9 H 0.4116(17) 0.7890(10) 0.297(2) 0.079 Uiso 1 d D . .
B10 B 0.4775(9) 0.8942(5) 0.3508(8) 0.072(3) Uiso 1 d D . .
H10A H 0.440(2) 0.9046(14) 0.4209(16) 0.086 Uiso 1 d D . .
H10B H 0.421(4) 0.908(4) 0.298(4) 0.086 Uiso 1 d D . .
B11 B 0.5058(8) 0.9523(5) 0.2604(7) 0.067(3) Uiso 1 d D . .
H11 H 0.485(2) 1.0013(7) 0.271(2) 0.080 Uiso 1 d D . .
C12 C 0.3546(6) 0.9651(4) 0.0323(7) 0.049(2) Uani 1 d . . .
C13 C 0.2950(7) 0.9747(5) 0.1145(9) 0.072(3) Uani 1 d . . .
H13 H 0.3229 0.9784 0.1773 0.087 Uiso 1 calc R . .
C14 C 0.1957(9) 0.9787(5) 0.1061(11) 0.095(4) Uani 1 d . . .
H14 H 0.1575 0.9852 0.1621 0.114 Uiso 1 calc R . .
C15 C 0.1542(9) 0.9729(6) 0.0114(13) 0.118(6) Uani 1 d D . .
H15 H 0.0878 0.9759 0.0038 0.142 Uiso 1 calc R . .
C16 C 0.2123(10) 0.9629(7) -0.0706(10) 0.122(5) Uani 1 d D . .
H16 H 0.1850 0.9594 -0.1337 0.147 Uiso 1 calc R . .
C17 C 0.3114(8) 0.9580(5) -0.0593(8) 0.078(3) Uani 1 d . . .
H17 H 0.3494 0.9497 -0.1149 0.094 Uiso 1 calc R . .
C18 C 0.5245(6) 1.0392(4) 0.0477(6) 0.048(2) Uani 1 d . . .
C19 C 0.4760(7) 1.0861(4) 0.0986(6) 0.061(3) Uani 1 d . . .
H19 H 0.4220 1.0757 0.1362 0.073 Uiso 1 calc R . .
C20 C 0.5049(8) 1.1471(5) 0.0954(7) 0.074(3) Uani 1 d . . .
H20 H 0.4716 1.1772 0.1314 0.089 Uiso 1 calc R . .
C21 C 0.5830(9) 1.1632(5) 0.0391(8) 0.079(3) Uani 1 d . . .
H21 H 0.6018 1.2047 0.0358 0.095 Uiso 1 calc R . .
C22 C 0.6335(8) 1.1196(5) -0.0122(7) 0.081(4) Uani 1 d . . .
H22 H 0.6869 1.1312 -0.0497 0.097 Uiso 1 calc R . .
C23 C 0.6052(7) 1.0566(5) -0.0087(7) 0.070(3) Uani 1 d . . .
H23 H 0.6400 1.0267 -0.0436 0.084 Uiso 1 calc R . .
C24 C 0.4284(8) 0.8160(4) 0.0787(7) 0.058(3) Uani 1 d . . .
C25 C 0.4714(9) 0.7826(4) 0.0034(7) 0.082(4) Uani 1 d . . .
H25 H 0.5382 0.7800 0.0013 0.098 Uiso 1 calc R . .
C26 C 0.4177(14) 0.7526(6) -0.0694(10) 0.129(7) Uani 1 d D . .
H26 H 0.4483 0.7311 -0.1206 0.155 Uiso 1 calc R . .
C27 C 0.3188(15) 0.7549(8) -0.0649(12) 0.162(11) Uani 1 d D . .
H27 H 0.2818 0.7342 -0.1123 0.195 Uiso 1 calc R . .
C28 C 0.2743(12) 0.7888(6) 0.0117(13) 0.135(7) Uani 1 d . . .
H28 H 0.2075 0.7911 0.0148 0.162 Uiso 1 calc R . .
C29 C 0.3295(9) 0.8185(4) 0.0822(8) 0.079(4) Uani 1 d . . .
H29 H 0.2995 0.8405 0.1331 0.095 Uiso 1 calc R . .
C30 C 0.6801(8) 0.8601(5) 0.8052(6) 0.073(3) Uani 1 d . . .
H30A H 0.6566 0.8952 0.8436 0.088 Uiso 1 calc R . .
H30B H 0.6678 0.8228 0.8438 0.088 Uiso 1 calc R . .
C31 C 0.7852(8) 0.8669(5) 0.7924(7) 0.079(3) Uani 1 d . . .
H31A H 0.7984 0.9022 0.7494 0.095 Uiso 1 calc R . .
H31B H 0.8108 0.8299 0.7604 0.095 Uiso 1 calc R . .
C32 C 0.8338(9) 0.8762(5) 0.8900(7) 0.090(4) Uani 1 d . . .
H32A H 0.8132 0.8434 0.9349 0.109 Uiso 1 calc R . .
H32B H 0.8122 0.9154 0.9179 0.109 Uiso 1 calc R . .
C33 C 0.9430(8) 0.8765(5) 0.8868(8) 0.104(4) Uani 1 d . . .
H33A H 0.9647 0.9093 0.8437 0.155 Uiso 1 calc R . .
H33B H 0.9657 0.8373 0.8620 0.155 Uiso 1 calc R . .
H33C H 0.9678 0.8832 0.9528 0.155 Uiso 1 calc R . .
C34 C 0.6325(7) 0.9179(5) 0.6483(6) 0.069(3) Uani 1 d . . .
H34A H 0.6996 0.9227 0.6295 0.083 Uiso 1 calc R . .
H34B H 0.5953 0.9148 0.5873 0.083 Uiso 1 calc R . .
C35 C 0.6012(9) 0.9762(5) 0.7032(9) 0.102(4) Uani 1 d . . .
H35A H 0.5363 0.9706 0.7283 0.123 Uiso 1 calc R . .
H35B H 0.6434 0.9830 0.7599 0.123 Uiso 1 calc R . .
C36 C 0.6041(8) 1.0309(6) 0.6373(9) 0.104(4) Uani 1 d . . .
H36A H 0.5673 1.0220 0.5775 0.124 Uiso 1 calc R . .
H36B H 0.6703 1.0384 0.6174 0.124 Uiso 1 calc R . .
C37 C 0.5650(11) 1.0884(6) 0.6849(11) 0.149(6) Uani 1 d . . .
H37A H 0.6070 1.1012 0.7380 0.224 Uiso 1 calc R . .
H37B H 0.5021 1.0800 0.7113 0.224 Uiso 1 calc R . .
H37C H 0.5608 1.1209 0.6360 0.224 Uiso 1 calc R . .
C38 C 0.6588(7) 0.8042(5) 0.6406(7) 0.073(3) Uani 1 d . . .
H38A H 0.7268 0.8113 0.6287 0.088 Uiso 1 calc R . .
H38B H 0.6263 0.8070 0.5767 0.088 Uiso 1 calc R . .
C39 C 0.6468(9) 0.7383(5) 0.6798(8) 0.094(4) Uani 1 d . . .
H39A H 0.6799 0.7340 0.7431 0.113 Uiso 1 calc R . .
H39B H 0.5790 0.7295 0.6904 0.113 Uiso 1 calc R . .
C40 C 0.6879(9) 0.6935(5) 0.6053(9) 0.107(4) Uani 1 d . . .
H40A H 0.7562 0.7017 0.5977 0.128 Uiso 1 calc R . .
H40B H 0.6574 0.7004 0.5412 0.128 Uiso 1 calc R . .
C41 C 0.6742(11) 0.6260(5) 0.6351(10) 0.153(6) Uani 1 d . . .
H41A H 0.6075 0.6186 0.6496 0.229 Uiso 1 calc R . .
H41B H 0.7122 0.6172 0.6932 0.229 Uiso 1 calc R . .
H41C H 0.6942 0.5995 0.5813 0.229 Uiso 1 calc R . .
C42 C 0.5158(8) 0.8464(5) 0.7333(7) 0.074(3) Uani 1 d . . .
H42A H 0.5102 0.8073 0.7692 0.089 Uiso 1 calc R . .
H42B H 0.4962 0.8793 0.7784 0.089 Uiso 1 calc R . .
C43 C 0.4462(8) 0.8450(7) 0.6468(9) 0.117(5) Uani 1 d D . .
H43A H 0.4805 0.8300 0.5885 0.141 Uiso 0.64(2) d P A 1
H43B H 0.4263 0.8874 0.6328 0.141 Uiso 0.64(2) d P A 1
C44A C 0.3529(13) 0.8041(9) 0.661(2) 0.159(12) Uiso 0.64(2) d PD A 1
H44A H 0.3293 0.7883 0.5980 0.190 Uiso 0.64(2) calc PR A 1
H44B H 0.3646 0.7695 0.7061 0.190 Uiso 0.64(2) calc PR A 1
C45A C 0.2826(15) 0.8513(13) 0.707(2) 0.227(16) Uiso 0.64(2) d PD A 1
H45A H 0.2861 0.8897 0.6705 0.341 Uiso 0.64(2) calc PR A 1
H45B H 0.2995 0.8585 0.7753 0.341 Uiso 0.64(2) calc PR A 1
H45C H 0.2183 0.8351 0.7033 0.341 Uiso 0.64(2) calc PR A 1
H43D H 0.4557 0.8082 0.6060 0.273 Uiso 0.36(2) d P A 2
H43D H 0.4530 0.8818 0.6054 0.273 Uiso 0.36(2) d P A 2
C44B C 0.3477(12) 0.8437(13) 0.6992(15) 0.064(11) Uiso 0.36(2) d PD A 2
H44C H 0.3480 0.8137 0.7532 0.076 Uiso 0.36(2) calc PR A 2
H44D H 0.3325 0.8844 0.7264 0.076 Uiso 0.36(2) calc PR A 2
C45B C 0.2736(16) 0.8253(17) 0.620(2) 0.124(16) Uiso 0.36(2) d PD A 2
H45D H 0.2962 0.8378 0.5556 0.186 Uiso 0.36(2) calc PR A 2
H45E H 0.2135 0.8455 0.6343 0.186 Uiso 0.36(2) calc PR A 2
H45F H 0.2647 0.7810 0.6214 0.186 Uiso 0.36(2) calc PR A 2

loop_
_atom_site_aniso_label
_atom_site_aniso_U_11
_atom_site_aniso_U_22
_atom_site_aniso_U_33
_atom_site_aniso_U_23
_atom_site_aniso_U_13
_atom_site_aniso_U_12
P 0.0514(16) 0.0464(13) 0.0385(12) -0.0008(13) -0.0021(13) -0.0003(14)
O 0.077(4) 0.064(4) 0.040(3) -0.006(3) 0.011(4) 0.006(3)
N 0.073(7) 0.076(6) 0.052(5) 0.008(5) 0.006(5) 0.007(5)
C7 0.038(5) 0.037(5) 0.032(4) -0.002(4) 0.002(4) -0.004(4)
C8 0.056(6) 0.057(6) 0.039(5) -0.014(4) -0.006(5) -0.005(5)
C12 0.037(5) 0.055(6) 0.054(6) 0.017(6) -0.016(6) -0.005(5)
C13 0.048(8) 0.065(7) 0.104(9) -0.012(7) -0.006(7) -0.004(6)
C14 0.045(9) 0.094(10) 0.146(13) -0.007(9) -0.013(8) -0.004(7)
C15 0.053(9) 0.089(10) 0.212(19) 0.042(11) -0.009(11) -0.012(8)
C16 0.079(11) 0.144(12) 0.144(14) 0.042(12) -0.049(10) -0.003(11)
C17 0.068(8) 0.086(8) 0.081(9) 0.029(7) -0.025(6) -0.012(7)
C18 0.044(5) 0.059(5) 0.042(5) -0.009(5) -0.004(5) 0.000(5)
C19 0.063(7) 0.051(6) 0.069(6) 0.001(5) -0.004(6) -0.016(6)
C20 0.086(9) 0.059(7) 0.078(7) 0.002(6) -0.009(7) 0.004(7)
C21 0.096(10) 0.059(7) 0.082(8) 0.002(7) -0.033(8) -0.020(7)
C22 0.104(10) 0.067(7) 0.072(8) 0.010(6) -0.009(7) -0.044(7)
C23 0.060(7) 0.084(8) 0.067(7) -0.003(6) 0.000(6) -0.012(6)
C24 0.079(8) 0.038(6) 0.055(6) 0.015(5) -0.010(6) -0.009(6)
C25 0.144(11) 0.055(6) 0.047(6) -0.003(5) 0.011(7) -0.026(8)
C26 0.24(2) 0.081(9) 0.065(9) -0.012(7) 0.005(12) -0.097(12)
C27 0.30(3) 0.097(14) 0.093(14) 0.052(10) -0.084(18) -0.113(18)
C28 0.140(14) 0.082(11) 0.183(17) 0.053(11) -0.102(15) -0.074(10)
C29 0.065(8) 0.058(7) 0.114(10) 0.028(7) -0.028(7) -0.026(6)
C30 0.108(9) 0.071(7) 0.041(6) 0.011(5) 0.000(6) 0.020(7)
C31 0.100(10) 0.085(8) 0.053(7) -0.002(6) 0.000(7) -0.007(7)
C32 0.132(12) 0.083(8) 0.056(7) 0.007(6) -0.028(8) -0.028(8)
C33 0.093(11) 0.109(10) 0.108(10) 0.030(8) -0.030(8) -0.039(8)
C34 0.068(7) 0.091(8) 0.049(6) 0.030(6) -0.001(6) -0.002(6)
C35 0.129(11) 0.072(8) 0.106(9) 0.026(7) 0.030(9) -0.001(8)
C36 0.082(8) 0.092(9) 0.137(11) 0.040(9) -0.026(8) -0.009(8)
C37 0.184(16) 0.069(9) 0.194(15) 0.007(10) -0.048(13) -0.005(10)
C38 0.069(7) 0.107(9) 0.043(6) -0.001(6) 0.003(6) -0.007(7)
C39 0.124(11) 0.072(8) 0.086(8) -0.012(7) -0.005(8) 0.006(8)
C40 0.122(11) 0.093(9) 0.106(9) -0.022(9) -0.037(9) 0.013(9)
C41 0.225(18) 0.080(10) 0.153(13) -0.008(10) -0.067(13) 0.012(11)
C42 0.079(8) 0.090(8) 0.054(6) 0.009(5) 0.013(7) -0.005(7)
C43 0.064(8) 0.197(15) 0.090(8) 0.038(10) -0.021(7) -0.029(9)

loop_
_atom_type_symbol
_atom_type_description
_atom_type_scat_dispersion_real
_atom_type_scat_dispersion_imag
_atom_type_scat_source
C C 0.0033 0.0016 'International Tables Vol C Tables 4.2.6.8 and 6.1.1.4'
H H 0.0000 0.0000 'International Tables Vol C Tables 4.2.6.8 and 6.1.1.4'
B B 0.0013 0.0007 'International Tables Vol C Tables 4.2.6.8 and 6.1.1.4'
N N 0.0061 0.0033 'International Tables Vol C Tables 4.2.6.8 and 6.1.1.4'
O O 0.0106 0.0060 'International Tables Vol C Tables 4.2.6.8 and 6.1.1.4'
P P 0.1023 0.0942 'International Tables Vol C Tables 4.2.6.8 and 6.1.1.4'

loop_
_geom_angle_atom_site_label_1
_geom_angle_atom_site_label_2
_geom_angle_atom_site_label_3
_geom_angle
_geom_angle_site_symmetry_1
_geom_angle_site_symmetry_3
_geom_angle_publ_flag
O P C12 111.3(4) . . y
O P C7 115.4(3) . . y
C12 P C7 106.8(4) . . y
O P C18 109.4(4) . . y
C12 P C18 104.6(4) . . y
C7 P C18 108.8(4) . . y
C38 N C42 111.2(8) . . ?
C38 N C34 107.9(7) . . ?
C42 N C34 109.4(7) . . ?
C38 N C30 111.0(7) . . ?
C42 N C30 108.0(7) . . ?
C34 N C30 109.5(7) . . ?
B5 B1 B4 59.8(7) . . ?
B5 B1 B3 107.1(9) . . ?
B4 B1 B3 60.7(7) . . ?
B5 B1 B6 60.6(7) . . ?
B4 B1 B6 108.3(9) . . ?
B3 B1 B6 105.5(9) . . ?
B5 B1 B2 108.8(9) . . ?
B4 B1 B2 109.4(9) . . ?
B3 B1 B2 59.1(6) . . ?
B6 B1 B2 59.4(7) . . ?
B5 B1 H1 121.5 . . ?
B4 B1 H1 120.7 . . ?
B3 B1 H1 123.1 . . ?
B6 B1 H1 122.5 . . ?
B2 B1 H1 121.3 . . ?
C7 B2 B3 59.0(6) . . ?
C7 B2 B6 100.6(8) . . ?
B3 B2 B6 106.4(9) . . ?
C7 B2 B1 103.5(8) . . ?
B3 B2 B1 59.9(6) . . ?
B6 B2 B1 59.7(6) . . ?
C7 B2 B11 54.3(5) . . ?
B3 B2 B11 104.4(8) . . ?
B6 B2 B11 59.1(6) . . ?
B1 B2 B11 106.1(8) . . ?
C7 B2 H2 127.1 . . ?
B3 B2 H2 122.2 . . ?
B6 B2 H2 123.8 . . ?
B1 B2 H2 122.4 . . ?
B11 B2 H2 124.3 . . ?
C7 B3 C8 55.5(5) . . ?
C7 B3 B2 60.3(6) . . ?
C8 B3 B2 105.2(8) . . ?
C7 B3 B1 105.3(8) . . ?
C8 B3 B1 103.9(8) . . ?
B2 B3 B1 61.0(7) . . ?
C7 B3 B4 105.2(8) . . ?
C8 B3 B4 59.9(6) . . ?
B2 B3 B4 109.6(8) . . ?
B1 B3 B4 59.0(6) . . ?
C7 B3 H3 124.3 . . ?
C8 B3 H3 125.2 . . ?
B2 B3 H3 120.5 . . ?
B1 B3 H3 123.3 . . ?
B4 B3 H3 121.4 . . ?
B5 B4 B1 59.9(6) . . ?
B5 B4 C8 101.2(7) . . ?
B1 B4 C8 103.8(8) . . ?
B5 B4 B3 106.8(8) . . ?
B1 B4 B3 60.2(6) . . ?
C8 B4 B3 58.6(6) . . ?
B5 B4 B9 60.8(6) . . ?
B1 B4 B9 107.7(8) . . ?
C8 B4 B9 54.0(6) . . ?
B3 B4 B9 104.4(8) . . ?
B5 B4 H4 123.0 . . ?
B1 B4 H4 121.8 . . ?
C8 B4 H4 127.3 . . ?
B3 B4 H4 122.4 . . ?
B9 B4 H4 123.4 . . ?
B4 B5 B1 60.3(6) . . ?
B4 B5 B10 112.4(9) . . ?
B1 B5 B10 110.1(9) . . ?
B4 B5 B6 108.6(9) . . ?
B1 B5 B6 60.6(7) . . ?
B10 B5 B6 59.0(7) . . ?
B4 B5 B9 61.4(6) . . ?
B1 B5 B9 108.5(8) . . ?
B10 B5 B9 61.4(7) . . ?
B6 B5 B9 106.3(8) . . ?
B4 B5 H5 119.6 . . ?
B1 B5 H5 121.0 . . ?
B10 B5 H5 119.5 . . ?
B6 B5 H5 123.1 . . ?
B9 B5 H5 121.8 . . ?
B10 B6 B11 61.8(7) . . ?
B10 B6 B2 113.1(9) . . ?
B11 B6 B2 61.5(6) . . ?
B10 B6 B1 110.0(9) . . ?
B11 B6 B1 108.8(9) . . ?
B2 B6 B1 60.8(7) . . ?
B10 B6 B5 60.5(6) . . ?
B11 B6 B5 107.6(9) . . ?
B2 B6 B5 108.5(9) . . ?
B1 B6 B5 58.9(7) . . ?
B10 B6 H6 118.8 . . ?
B11 B6 H6 121.2 . . ?
B2 B6 H6 119.4 . . ?
B1 B6 H6 121.6 . . ?
B5 B6 H6 122.9 . . ?
C8 C7 B11 110.7(6) . . ?
C8 C7 B3 62.3(6) . . ?
B11 C7 B3 114.3(7) . . ?
C8 C7 B2 110.9(7) . . ?
B11 C7 B2 64.6(6) . . ?
B3 C7 B2 60.7(6) . . ?
C8 C7 P 118.7(5) . . y
B11 C7 P 122.5(6) . . y
B3 C7 P 113.7(6) . . y
B2 C7 P 117.6(6) . . y
C24 C8 C7 118.9(6) . . y
C24 C8 B9 116.0(8) . . y
C7 C8 B9 112.8(7) . . ?
C24 C8 B3 120.0(8) . . y
C7 C8 B3 62.2(6) . . ?
B9 C8 B3 115.9(8) . . ?
C24 C8 B4 120.5(7) . . y
C7 C8 B4 112.0(7) . . ?
B9 C8 B4 64.8(6) . . ?
B3 C8 B4 61.6(6) . . ?
C8 B9 B5 104.4(8) . . ?
C8 B9 B4 61.2(6) . . ?
B5 B9 B4 57.8(6) . . ?
C8 B9 B10 106.5(7) . . ?
B5 B9 B10 58.6(6) . . ?
B4 B9 B10 107.1(8) . . ?
C8 B9 H9 128(2) . . ?
B5 B9 H9 118.3(19) . . ?
B4 B9 H9 118.7(17) . . ?
B10 B9 H9 120.2(17) . . ?
B6 B10 B5 60.5(7) . . ?
B6 B10 B11 59.6(6) . . ?
B5 B10 B11 106.0(8) . . ?
B6 B10 B9 106.4(8) . . ?
B5 B10 B9 60.0(6) . . ?
B11 B10 B9 101.7(7) . . ?
B6 B10 H10A 121(2) . . ?
B5 B10 H10A 123.1(17) . . ?
B11 B10 H10A 122.9(17) . . ?
B9 B10 H10A 126(2) . . ?
B6 B10 H10B 121(4) . . ?
B5 B10 H10B 131(4) . . ?
B11 B10 H10B 62(4) . . ?
B9 B10 H10B 76(4) . . ?
H10A B10 H10B 99(5) . . ?
C7 B11 B6 105.9(8) . . ?
C7 B11 B10 108.0(7) . . ?
B6 B11 B10 58.6(7) . . ?
C7 B11 B2 61.0(6) . . ?
B6 B11 B2 59.3(6) . . ?
B10 B11 B2 108.6(8) . . ?
C7 B11 H10B 93(3) . . ?
B6 B11 H10B 95.5(10) . . ?
B10 B11 H10B 37.5(5) . . ?
B2 B11 H10B 132(3) . . ?
C7 B11 H11 124(2) . . ?
B6 B11 H11 121(2) . . ?
B10 B11 H11 121.6(16) . . ?
B2 B11 H11 118.6(17) . . ?
H10B B11 H11 110(3) . . ?
C17 C12 C13 117.7(8) . . ?
C17 C12 P 117.8(8) . . ?
C13 C12 P 124.6(7) . . ?
C14 C13 C12 122.4(11) . . ?
C14 C13 H13 118.8 . . ?
C12 C13 H13 118.8 . . ?
C13 C14 C15 118.5(13) . . ?
C13 C14 H14 120.7 . . ?
C15 C14 H14 120.7 . . ?
C16 C15 C14 119.7(12) . . ?
C16 C15 H15 120.1 . . ?
C14 C15 H15 120.1 . . ?
C15 C16 C17 120.3(12) . . ?
C15 C16 H16 119.9 . . ?
C17 C16 H16 119.9 . . ?
C12 C17 C16 121.4(11) . . ?
C12 C17 H17 119.3 . . ?
C16 C17 H17 119.3 . . ?
C19 C18 C23 117.2(9) . . ?
C19 C18 P 124.6(7) . . ?
C23 C18 P 117.8(7) . . ?
C20 C19 C18 122.3(10) . . ?
C20 C19 H19 118.8 . . ?
C18 C19 H19 118.8 . . ?
C21 C20 C19 119.5(10) . . ?
C21 C20 H20 120.2 . . ?
C19 C20 H20 120.2 . . ?
C22 C21 C20 120.9(10) . . ?
C22 C21 H21 119.5 . . ?
C20 C21 H21 119.5 . . ?
C21 C22 C23 120.1(10) . . ?
C21 C22 H22 119.9 . . ?
C23 C22 H22 119.9 . . ?
C18 C23 C22 119.8(10) . . ?
C18 C23 H23 120.1 . . ?
C22 C23 H23 120.1 . . ?
C29 C24 C25 118.6(11) . . ?
C29 C24 C8 119.3(10) . . ?
C25 C24 C8 122.0(10) . . ?
C24 C25 C26 121.7(12) . . ?
C24 C25 H25 119.1 . . ?
C26 C25 H25 119.1 . . ?
C27 C26 C25 119.3(16) . . ?
C27 C26 H26 120.4 . . ?
C25 C26 H26 120.4 . . ?
C26 C27 C28 119.4(18) . . ?
C26 C27 H27 120.3 . . ?
C28 C27 H27 120.3 . . ?
C29 C28 C27 119.9(17) . . ?
C29 C28 H28 120.0 . . ?
C27 C28 H28 120.0 . . ?
C28 C29 C24 121.1(13) . . ?
C28 C29 H29 119.4 . . ?
C24 C29 H29 119.4 . . ?
C31 C30 N 114.9(8) . . ?
C31 C30 H30A 108.5 . . ?
N C30 H30A 108.5 . . ?
C31 C30 H30B 108.5 . . ?
N C30 H30B 108.5 . . ?
H30A C30 H30B 107.5 . . ?
C30 C31 C32 111.1(9) . . ?
C30 C31 H31A 109.4 . . ?
C32 C31 H31A 109.4 . . ?
C30 C31 H31B 109.4 . . ?
C32 C31 H31B 109.4 . . ?
H31A C31 H31B 108.0 . . ?
C31 C32 C33 115.5(10) . . ?
C31 C32 H32A 108.4 . . ?
C33 C32 H32A 108.4 . . ?
C31 C32 H32B 108.4 . . ?
C33 C32 H32B 108.4 . . ?
H32A C32 H32B 107.5 . . ?
C32 C33 H33A 109.5 . . ?
C32 C33 H33B 109.5 . . ?
H33A C33 H33B 109.5 . . ?
C32 C33 H33C 109.5 . . ?
H33A C33 H33C 109.5 . . ?
H33B C33 H33C 109.5 . . ?
C35 C34 N 115.8(7) . . ?
C35 C34 H34A 108.3 . . ?
N C34 H34A 108.3 . . ?
C35 C34 H34B 108.3 . . ?
N C34 H34B 108.3 . . ?
H34A C34 H34B 107.4 . . ?
C36 C35 C34 111.1(10) . . ?
C36 C35 H35A 109.4 . . ?
C34 C35 H35A 109.4 . . ?
C36 C35 H35B 109.4 . . ?
C34 C35 H35B 109.4 . . ?
H35A C35 H35B 108.0 . . ?
C35 C36 C37 113.3(11) . . ?
C35 C36 H36A 108.9 . . ?
C37 C36 H36A 108.9 . . ?
C35 C36 H36B 108.9 . . ?
C37 C36 H36B 108.9 . . ?
H36A C36 H36B 107.7 . . ?
C36 C37 H37A 109.5 . . ?
C36 C37 H37B 109.5 . . ?
H37A C37 H37B 109.5 . . ?
C36 C37 H37C 109.5 . . ?
H37A C37 H37C 109.5 . . ?
H37B C37 H37C 109.5 . . ?
N C38 C39 116.7(8) . . ?
N C38 H38A 108.1 . . ?
C39 C38 H38A 108.1 . . ?
N C38 H38B 108.1 . . ?
C39 C38 H38B 108.1 . . ?
H38A C38 H38B 107.3 . . ?
C40 C39 C38 109.1(9) . . ?
C40 C39 H39A 109.9 . . ?
C38 C39 H39A 109.9 . . ?
C40 C39 H39B 109.9 . . ?
C38 C39 H39B 109.9 . . ?
H39A C39 H39B 108.3 . . ?
C39 C40 C41 113.1(11) . . ?
C39 C40 H40A 109.0 . . ?
C41 C40 H40A 109.0 . . ?
C39 C40 H40B 109.0 . . ?
C41 C40 H40B 109.0 . . ?
H40A C40 H40B 107.8 . . ?
C40 C41 H41A 109.5 . . ?
C40 C41 H41B 109.5 . . ?
H41A C41 H41B 109.5 . . ?
C40 C41 H41C 109.5 . . ?
H41A C41 H41C 109.5 . . ?
H41B C41 H41C 109.5 . . ?
C43 C42 N 115.9(8) . . ?
C43 C42 H42A 108.3 . . ?
N C42 H42A 108.3 . . ?
C43 C42 H42B 108.3 . . ?
N C42 H42B 108.3 . . ?
H42A C42 H42B 107.4 . . ?
C42 C43 C44B 102.6(11) . . ?
C42 C43 C44A 116.2(14) . . ?
C44B C43 C44A 37.2(12) . . ?
C42 C43 H43A 108.1(9) . . ?
C44B C43 H43A 142.9(13) . . ?
C44A C43 H43A 108.4(14) . . ?
C42 C43 H43B 108.2(12) . . ?
C44B C43 H43B 81.4(13) . . ?
C44A C43 H43B 108.2(11) . . ?
H43A C43 H43B 107.3(11) . . ?
C42 C43 H43D 111.2(11) . . ?
C44B C43 H43D 111.3(13) . . ?
C44A C43 H43D 74.2(11) . . ?
H43A C43 H43D 37.6(5) . . ?
H43B C43 H43D 134.0(12) . . ?
C42 C43 H43D 111.2(11) . . ?
C44B C43 H43D 111.2(15) . . ?
C44A C43 H43D 127.1(13) . . ?
H43A C43 H43D 76.3(8) . . ?
H43B C43 H43D 32.1(4) . . ?
H43D C43 H43D 109.1(11) . . ?
C45A C44A C43 101.8(12) . . ?
C45A C44A H44A 111.4 . . ?
C43 C44A H44A 111.4 . . ?
C45A C44A H44B 111.4 . . ?
C43 C44A H44B 111.4 . . ?
H44A C44A H44B 109.3 . . ?
C45B C44B C43 106.7(13) . . ?
C45B C44B H44C 110.4 . . ?
C43 C44B H44C 110.4 . . ?
C45B C44B H44D 110.4 . . ?
C43 C44B H44D 110.4 . . ?
H44C C44B H44D 108.6 . . ?
C44B C45B H45D 109.5 . . ?
C44B C45B H45E 109.5 . . ?
H45D C45B H45E 109.5 . . ?
C44B C45B H45F 109.5 . . ?
H45D C45B H45F 109.5 . . ?
H45E C45B H45F 109.5 . . ?

loop_
_geom_bond_atom_site_label_1
_geom_bond_atom_site_label_2
_geom_bond_distance
_geom_bond_site_symmetry_2
_geom_bond_publ_flag
P O 1.484(5) . y
P C12 1.795(8) . y
P C7 1.811(7) . y
P C18 1.812(9) . y
N C38 1.514(11) . ?
N C42 1.529(12) . ?
N C34 1.544(11) . ?
N C30 1.555(11) . ?
B1 B5 1.725(16) . ?
B1 B4 1.732(16) . ?
B1 B3 1.754(16) . ?
B1 B6 1.755(16) . ?
B1 B2 1.774(17) . ?
B1 H1 1.1000 . ?
B2 C7 1.732(13) . ?
B2 B3 1.739(15) . ?
B2 B6 1.750(16) . ?
B2 B11 1.789(15) . ?
B2 H2 1.1000 . ?
B3 C7 1.709(14) . ?
B3 C8 1.710(14) . ?
B3 B4 1.762(15) . ?
B3 H3 1.1000 . ?
B4 B5 1.725(15) . ?
B4 C8 1.733(14) . ?
B4 B9 1.790(15) . ?
B4 H4 1.1000 . ?
B5 B10 1.754(15) . ?
B5 B6 1.755(16) . ?
B5 B9 1.779(16) . ?
B5 H5 1.1000 . ?
B6 B10 1.727(17) . ?
B6 B11 1.746(16) . ?
B6 H6 1.1000 . ?
C7 C8 1.592(11) . y
C7 B11 1.608(12) . y
C8 C24 1.533(11) . y
C8 B9 1.600(13) . y
B9 B10 1.804(15) . y
B9 H9 1.1000(11) . ?
B10 B11 1.784(14) . y
B10 H10A 1.0999(11) . ?
B10 H10B 1.1000(11) . ?
B11 H10B 1.60(7) . ?
B11 H11 1.0999(11) . ?
C12 C17 1.375(12) . ?
C12 C13 1.393(12) . ?
C13 C14 1.386(13) . ?
C13 H13 0.9300 . ?
C14 C15 1.399(15) . ?
C14 H14 0.9300 . ?
C15 C16 1.381(9) . ?
C15 H15 0.9300 . ?
C16 C17 1.388(14) . ?
C16 H16 0.9300 . ?
C17 H17 0.9300 . ?
C18 C19 1.391(11) . ?
C18 C23 1.403(11) . ?
C19 C20 1.371(12) . ?
C19 H19 0.9300 . ?
C20 C21 1.366(13) . ?
C20 H20 0.9300 . ?
C21 C22 1.359(13) . ?
C21 H21 0.9300 . ?
C22 C23 1.409(12) . ?
C22 H22 0.9300 . ?
C23 H23 0.9300 . ?
C24 C29 1.375(13) . ?
C24 C25 1.375(12) . ?
C25 C26 1.387(15) . ?
C25 H25 0.9300 . ?
C26 C27 1.376(10) . ?
C26 H26 0.9300 . ?
C27 C28 1.402(19) . ?
C27 H27 0.9300 . ?
C28 C29 1.373(14) . ?
C28 H28 0.9300 . ?
C29 H29 0.9300 . ?
C30 C31 1.477(13) . ?
C30 H30A 0.9700 . ?
C30 H30B 0.9700 . ?
C31 C32 1.485(12) . ?
C31 H31A 0.9700 . ?
C31 H31B 0.9700 . ?
C32 C33 1.517(14) . ?
C32 H32A 0.9700 . ?
C32 H32B 0.9700 . ?
C33 H33A 0.9600 . ?
C33 H33B 0.9600 . ?
C33 H33C 0.9600 . ?
C34 C35 1.515(13) . ?
C34 H34A 0.9700 . ?
C34 H34B 0.9700 . ?
C35 C36 1.472(13) . ?
C35 H35A 0.9700 . ?
C35 H35B 0.9700 . ?
C36 C37 1.492(15) . ?
C36 H36A 0.9700 . ?
C36 H36B 0.9700 . ?
C37 H37A 0.9600 . ?
C37 H37B 0.9600 . ?
C37 H37C 0.9600 . ?
C38 C39 1.519(12) . ?
C38 H38A 0.9700 . ?
C38 H38B 0.9700 . ?
C39 C40 1.501(13) . ?
C39 H39A 0.9700 . ?
C39 H39B 0.9700 . ?
C40 C41 1.516(14) . ?
C40 H40A 0.9700 . ?
C40 H40B 0.9700 . ?
C41 H41A 0.9600 . ?
C41 H41B 0.9600 . ?
C41 H41C 0.9600 . ?
C42 C43 1.509(13) . ?
C42 H42A 0.9700 . ?
C42 H42B 0.9700 . ?
C43 C44B 1.538(10) . ?
C43 C44A 1.577(10) . ?
C43 H43A 0.970(13) . ?
C43 H43B 0.970(14) . ?
C43 H43D 0.970(15) . ?
C43 H43D 0.970(13) . ?
C44A C45A 1.533(10) . ?
C44A H44A 0.9700 . ?
C44A H44B 0.9700 . ?
C45A H45A 0.9600 . ?
C45A H45B 0.9600 . ?
C45A H45C 0.9600 . ?
C44B C45B 1.527(10) . ?
C44B H44C 0.9700 . ?
C44B H44D 0.9700 . ?
C45B H45D 0.9600 . ?
C45B H45E 0.9600 . ?
C45B H45F 0.9600 . ?

loop_
_geom_torsion_atom_site_label_1
_geom_torsion_atom_site_label_2
_geom_torsion_atom_site_label_3
_geom_torsion_atom_site_label_4
_geom_torsion
_geom_torsion_site_symmetry_1
_geom_torsion_site_symmetry_2
_geom_torsion_site_symmetry_3
_geom_torsion_site_symmetry_4
_geom_torsion_publ_flag
P C7 C8 C24 -7.6(11) . . . . ?
